data_1507202
loop_
_publ_author_name
'Castillo, Rafael R.'
'Aquino, Maurizio'
'Gandara, Zoila'
'Safir, Imad'
'Elkhayat, Zobida'
'Retailleau, Pascal'
'Arseniyadis, Sim\'eon'

_publ_section_title
;
 Diverging Pathways to Topologically Complex Polycyclic Bis-acetals and
 Their Ring System Interchange.
;
_journal_issue 6
_journal_name_full 'Organic letters'
_journal_page_first 1628
_journal_page_last 1631
_journal_paper_doi 10.1021/ol300388b
_journal_volume 14
_journal_year 2012
_chemical_formula_moiety 'C20 H26 O6'
_chemical_formula_sum 'C20 H26 O6'
_chemical_formula_weight 362.41
_chemical_name_systematic
;racemic 
((2S,2aS,6aS,8S,12bR)-9,10,11-trimethoxy-2,3,4,5,6,7,8,12b-octahydro-2a,8
-epoxynaphtho[1,2-c]isobenzofuran-2-yl)methanol  
;
_space_group_IT_number 2
_symmetry_cell_setting triclinic
_symmetry_space_group_name_Hall '-P 1'
_symmetry_space_group_name_H-M 'P -1'
_atom_sites_solution_hydrogens geom
_atom_sites_solution_primary direct
_atom_sites_solution_secondary difmap
_audit_creation_method SHELXL-97
_cell_angle_alpha 92.296(7)
_cell_angle_beta 90.564(6)
_cell_angle_gamma 98.526(7)
_cell_formula_units_Z 2
_cell_length_a 8.1543(3)
_cell_length_b 10.2746(3)
_cell_length_c 10.7365(7)
_cell_measurement_reflns_used 5098
_cell_measurement_temperature 173(2)
_cell_measurement_theta_max 68.2
_cell_measurement_theta_min 6.8
_cell_volume 888.76(7)
_computing_cell_refinement 'CrystalClear-SM Expert 2.0 r4 (Rigaku, 2009)'
_computing_data_collection 'CrystalClear-SM Expert 2.0 r4 (Rigaku, 2009)'
_computing_data_reduction 'CrystalClear-SM Expert 2.0 r4 (Rigaku, 2009)'
_computing_molecular_graphics 'PLATON (Spek, 2003)'
_computing_publication_material 'SHELXL97 (Sheldrick, 2008)'
_computing_structure_refinement 'SHELXL97 (Sheldrick, 2008); CRYSTALBUILDER (Welter, 2006)'
_computing_structure_solution 'SHELXS97 (Sheldrick, 2008)'
_diffrn_ambient_temperature 173(2)
_diffrn_detector_type 'RAPID II large area curved imaging plate detector '
_diffrn_measured_fraction_theta_full 0.965
_diffrn_measured_fraction_theta_max 0.965
_diffrn_measurement_details
;
scan:
    Number of images: 36
               Slice: 20.0000 - 200.0000
         Image width: 5.0000
            Exp time: 210.0000
       Rotation axis: Omega
               Omega: 0.0000
                 Chi: 0.0000
                 Phi: 0.0000
                 XTD: 127.4000
              2theta: 0.0000
scan:
    Number of images: 26
               Slice: 20.0000 - 153.0000
         Image width: 5.0000
            Exp time: 210.0000
       Rotation axis: Omega
               Omega: 0.0000
                 Chi: 54.0000
                 Phi: 0.0000
                 XTD: 127.4000
              2theta: 0.0000
scan:
    Number of images: 20
               Slice: 20.0000 - 124.0000
         Image width: 5.0000
            Exp time: 210.0000
       Rotation axis: Omega
               Omega: 0.0000
                 Chi: 54.0000
                 Phi: 270.0000
                 XTD: 127.4000
              2theta: 0.0000
scan:
    Number of images: 20
               Slice: 42.0000 - 144.0000
         Image width: 5.0000
            Exp time: 210.0000
       Rotation axis: Omega
               Omega: 0.0000
                 Chi: 54.0000
                 Phi: 90.0000
                 XTD: 127.4000
              2theta: 0.0000
scan:
    Number of images: 11
               Slice: 42.0000 - 97.0000
         Image width: 5.0000
            Exp time: 210.0000
       Rotation axis: Omega
               Omega: 0.0000
                 Chi: 54.0000
                 Phi: 180.0000
                 XTD: 127.4000
              2theta: 0.0000
scan:
    Number of images: 32
               Slice: 24.0000 - 184.0000
         Image width: 5.0000
            Exp time: 210.0000
       Rotation axis: Omega
               Omega: 0.0000
                 Chi: 30.0000
                 Phi: 180.0000
                 XTD: 127.4000
              2theta: 0.0000
scan:
    Number of images: 20
               Slice: 60.0000 - 160.0000
         Image width: 5.0000
            Exp time: 210.0000
       Rotation axis: Omega
               Omega: 0.0000
                 Chi: 15.0000
                 Phi: 0.0000
                 XTD: 127.4000
              2theta: 0.0000
scan:
    Number of images: 22
               Slice: 90.0000 - 200.0000
         Image width: 5.0000
            Exp time: 210.0000
       Rotation axis: Omega
               Omega: 0.0000
                 Chi: 45.0000
                 Phi: 45.0000
                 XTD: 127.4000
              2theta: 0.0000

;
_diffrn_measurement_device_type 'Rigaku rapid II RAXIS conversion'
_diffrn_measurement_method 'profile data from \w-scans'
_diffrn_orient_matrix_type FS_PROCESS
_diffrn_orient_matrix_UB_11 -0.006234
_diffrn_orient_matrix_UB_12 -0.070202
_diffrn_orient_matrix_UB_13 0.062386
_diffrn_orient_matrix_UB_21 -0.091921
_diffrn_orient_matrix_UB_22 0.037441
_diffrn_orient_matrix_UB_23 0.042895
_diffrn_orient_matrix_UB_31 -0.083023
_diffrn_orient_matrix_UB_32 -0.058073
_diffrn_orient_matrix_UB_33 -0.054400
_diffrn_radiation_monochromator graphite
_diffrn_radiation_source 'fine-focus sealed tube'
_diffrn_radiation_type CuK\a
_diffrn_radiation_wavelength 1.54187
_diffrn_reflns_av_R_equivalents 0.0475
_diffrn_reflns_av_sigmaI/netI 0.0392
_diffrn_reflns_limit_h_max 9
_diffrn_reflns_limit_h_min -9
_diffrn_reflns_limit_k_max 12
_diffrn_reflns_limit_k_min -12
_diffrn_reflns_limit_l_max 12
_diffrn_reflns_limit_l_min -11
_diffrn_reflns_number 10868
_diffrn_reflns_theta_full 68.25
_diffrn_reflns_theta_max 68.25
_diffrn_reflns_theta_min 6.82
_exptl_absorpt_coefficient_mu 0.819
_exptl_absorpt_correction_T_max 1.000
_exptl_absorpt_correction_T_min 0.834
_exptl_absorpt_correction_type multi-scan
_exptl_crystal_colour colourless
_exptl_crystal_density_diffrn 1.354
_exptl_crystal_density_method 'not measured'
_exptl_crystal_description 'thick plate'
_exptl_crystal_F_000 388
_exptl_crystal_size_max 0.44
_exptl_crystal_size_mid 0.36
_exptl_crystal_size_min 0.14
_refine_diff_density_max 0.276
_refine_diff_density_min -0.330
_refine_diff_density_rms 0.056
_refine_ls_extinction_method none
_refine_ls_goodness_of_fit_ref 1.093
_refine_ls_hydrogen_treatment constr
_refine_ls_matrix_type full
_refine_ls_number_parameters 250
_refine_ls_number_reflns 3141
_refine_ls_number_restraints 0
_refine_ls_restrained_S_all 1.093
_refine_ls_R_factor_all 0.0525
_refine_ls_R_factor_gt 0.0443
_refine_ls_shift/su_max 0.000
_refine_ls_shift/su_mean 0.000
_refine_ls_structure_factor_coef Fsqd
_refine_ls_weighting_details 'calc w=1/[\s^2^(Fo^2^)+(0.0696P)^2^+0.3126P] where P=(Fo^2^+2Fc^2^)/3'
_refine_ls_weighting_scheme calc
_refine_ls_wR_factor_gt 0.1181
_refine_ls_wR_factor_ref 0.1368
_reflns_number_gt 2644
_reflns_number_total 3141
_reflns_threshold_expression >2sigma(I)
_cod_data_source_file ol300388b_si_003.cif
_cod_data_source_block compound_8d
_cod_database_code 1507202

loop_
_symmetry_equiv_pos_as_xyz
'x, y, z'
'-x, -y, -z'

loop_
_atom_site_label
_atom_site_type_symbol
_atom_site_fract_x
_atom_site_fract_y
_atom_site_fract_z
_atom_site_U_iso_or_equiv
_atom_site_adp_type
_atom_site_occupancy
_atom_site_symmetry_multiplicity
_atom_site_calc_flag
_atom_site_refinement_flags
_atom_site_disorder_assembly
_atom_site_disorder_group
O1 O 0.14177(16) 0.41150(11) 0.41870(11) 0.0306(3) Uani 1 1 d . A .
O2 O 0.12704(15) 0.10641(11) 0.35146(11) 0.0281(3) Uani 1 1 d . A .
O3 O -0.0636(2) 0.33019(16) 0.62866(15) 0.0350(5) Uani 0.797(4) 1 d P A 1
HO3 H -0.0800 0.3973 0.5910 0.042 Uiso 0.797(4) 1 calc PR A 1
O3B O 0.0231(9) 0.1716(7) 0.6513(6) 0.040(2) Uani 0.203(4) 1 d P A 2
HO3B H -0.0091 0.0911 0.6353 0.061 Uiso 0.203(4) 1 calc PR A 2
O4 O -0.29670(16) 0.45984(13) 0.04350(13) 0.0372(3) Uani 1 1 d . . .
O5 O -0.35652(16) 0.20404(14) -0.02465(12) 0.0368(3) Uani 1 1 d . A .
O6 O -0.15898(16) 0.02985(12) 0.06083(12) 0.0356(3) Uani 1 1 d . . .
C1 C 0.3099(2) 0.18957(18) 0.19692(17) 0.0302(4) Uani 1 1 d . . .
H1A H 0.3204 0.2311 0.1152 0.036 Uiso 1 1 calc R . .
H1B H 0.3934 0.1294 0.2043 0.036 Uiso 1 1 calc R . .
C2 C 0.1346(2) 0.11925(17) 0.21689(16) 0.0290(4) Uani 1 1 d . A .
H2 H 0.1152 0.0312 0.1718 0.035 Uiso 1 1 calc R . .
C3 C -0.0001(2) 0.24275(18) 0.54612(18) 0.0324(4) Uani 1 1 d . . .
H3A H -0.0804 0.2172 0.4765 0.039 Uiso 0.797(4) 1 calc PR A 1
H3B H 0.0140 0.1620 0.5899 0.039 Uiso 0.797(4) 1 calc PR A 1
H3C H -0.0654 0.3139 0.5686 0.039 Uiso 0.203(4) 1 calc PR A 2
H3D H -0.0634 0.1837 0.4816 0.039 Uiso 0.203(4) 1 calc PR A 2
C4 C 0.1647(2) 0.30189(16) 0.49416(16) 0.0250(4) Uani 1 1 d . A .
H4 H 0.2414 0.3355 0.5654 0.030 Uiso 1 1 calc R . .
C5 C 0.2489(2) 0.20690(16) 0.41162(16) 0.0250(4) Uani 1 1 d . . .
C6 C 0.3750(2) 0.13947(18) 0.48186(17) 0.0321(4) Uani 1 1 d . A .
H6A H 0.3247 0.1059 0.5601 0.039 Uiso 1 1 calc R . .
H6B H 0.3997 0.0628 0.4304 0.039 Uiso 1 1 calc R . .
C7 C 0.5371(2) 0.2297(2) 0.51355(18) 0.0360(5) Uani 1 1 d . . .
H7A H 0.6157 0.1787 0.5534 0.043 Uiso 1 1 calc R A .
H7B H 0.5157 0.3008 0.5735 0.043 Uiso 1 1 calc R . .
C8 C 0.6140(2) 0.2903(2) 0.39578(19) 0.0370(5) Uani 1 1 d . A .
H8A H 0.7191 0.3485 0.4178 0.044 Uiso 1 1 calc R . .
H8B H 0.6395 0.2195 0.3370 0.044 Uiso 1 1 calc R . .
C9 C 0.4945(2) 0.36932(19) 0.33381(18) 0.0321(4) Uani 1 1 d . . .
H9A H 0.4821 0.4467 0.3890 0.038 Uiso 1 1 calc R A .
H9B H 0.5434 0.4025 0.2551 0.038 Uiso 1 1 calc R . .
C11 C 0.1950(2) 0.38818(16) 0.29210(15) 0.0251(4) Uani 1 1 d . . .
H11 H 0.2528 0.4731 0.2610 0.030 Uiso 1 1 calc R A .
C10 C 0.3234(2) 0.29226(17) 0.30515(16) 0.0266(4) Uani 1 1 d . A .
C12 C 0.0486(2) 0.33988(17) 0.20773(16) 0.0266(4) Uani 1 1 d . A .
C13 C 0.0141(2) 0.20638(16) 0.17411(16) 0.0262(4) Uani 1 1 d . . .
C14 C -0.1232(2) 0.16154(17) 0.09656(16) 0.0284(4) Uani 1 1 d . A .
C15 C -0.2226(2) 0.24936(18) 0.05255(16) 0.0293(4) Uani 1 1 d . . .
C16 C -0.1879(2) 0.38311(18) 0.08890(17) 0.0300(4) Uani 1 1 d . A .
C17 C -0.0523(2) 0.42815(17) 0.16574(16) 0.0272(4) Uani 1 1 d . . .
H17 H -0.0278 0.5190 0.1898 0.033 Uiso 1 1 calc R A .
C18 C -0.2862(3) -0.0388(2) 0.1316(2) 0.0496(6) Uani 1 1 d . . .
H18A H -0.2542 -0.0301 0.2201 0.074 Uiso 1 1 calc R . .
H18B H -0.3038 -0.1321 0.1045 0.074 Uiso 1 1 calc R . .
H18C H -0.3889 -0.0018 0.1192 0.074 Uiso 1 1 calc R . .
C19 C -0.3205(3) 0.2228(2) -0.15352(18) 0.0397(5) Uani 1 1 d . . .
H19A H -0.2905 0.3171 -0.1670 0.060 Uiso 1 1 calc R A .
H19B H -0.4185 0.1875 -0.2046 0.060 Uiso 1 1 calc R . .
H19C H -0.2278 0.1767 -0.1772 0.060 Uiso 1 1 calc R . .
C20 C -0.2751(3) 0.59426(19) 0.0864(2) 0.0394(5) Uani 1 1 d . . .
H20A H -0.2718 0.5994 0.1777 0.059 Uiso 1 1 calc R . .
H20B H -0.3678 0.6358 0.0562 0.059 Uiso 1 1 calc R . .
H20C H -0.1708 0.6401 0.0547 0.059 Uiso 1 1 calc R . .

loop_
_atom_site_aniso_label
_atom_site_aniso_U_11
_atom_site_aniso_U_22
_atom_site_aniso_U_33
_atom_site_aniso_U_23
_atom_site_aniso_U_13
_atom_site_aniso_U_12
O1 0.0444(7) 0.0258(6) 0.0240(7) 0.0006(5) 0.0037(5) 0.0129(5)
O2 0.0351(7) 0.0238(6) 0.0250(7) 0.0011(5) 0.0005(5) 0.0025(5)
O3 0.0429(10) 0.0328(9) 0.0312(10) 0.0007(7) 0.0132(7) 0.0116(7)
O3B 0.052(4) 0.040(4) 0.027(4) 0.006(3) 0.005(3) -0.001(3)
O4 0.0349(7) 0.0396(8) 0.0390(8) 0.0078(6) -0.0034(6) 0.0107(6)
O5 0.0300(7) 0.0514(8) 0.0267(7) 0.0071(6) 0.0011(5) -0.0029(6)
O6 0.0365(7) 0.0321(7) 0.0361(8) -0.0084(6) 0.0079(6) 0.0006(6)
C1 0.0339(10) 0.0343(10) 0.0245(9) 0.0001(7) 0.0040(7) 0.0121(8)
C2 0.0375(10) 0.0248(9) 0.0257(9) -0.0016(7) 0.0044(8) 0.0086(7)
C3 0.0308(9) 0.0332(10) 0.0340(10) 0.0015(8) 0.0059(8) 0.0069(8)
C4 0.0303(9) 0.0247(8) 0.0211(8) 0.0012(7) -0.0001(7) 0.0073(7)
C5 0.0297(9) 0.0238(8) 0.0223(9) 0.0017(7) 0.0028(7) 0.0062(7)
C6 0.0373(10) 0.0332(10) 0.0291(10) 0.0076(7) 0.0028(8) 0.0143(8)
C7 0.0364(10) 0.0423(11) 0.0321(11) 0.0046(8) -0.0026(8) 0.0151(9)
C8 0.0288(10) 0.0465(12) 0.0374(11) 0.0046(9) 0.0019(8) 0.0098(8)
C9 0.0300(9) 0.0352(10) 0.0308(10) 0.0050(8) 0.0018(8) 0.0031(8)
C11 0.0294(9) 0.0234(8) 0.0224(9) 0.0016(7) 0.0018(7) 0.0032(7)
C10 0.0285(9) 0.0283(9) 0.0244(9) 0.0052(7) 0.0043(7) 0.0074(7)
C12 0.0294(9) 0.0270(9) 0.0243(9) 0.0047(7) 0.0072(7) 0.0057(7)
C13 0.0302(9) 0.0272(9) 0.0213(9) -0.0002(7) 0.0041(7) 0.0049(7)
C14 0.0305(9) 0.0295(9) 0.0244(9) -0.0017(7) 0.0076(7) 0.0019(7)
C15 0.0263(9) 0.0383(10) 0.0220(9) 0.0026(7) 0.0029(7) -0.0001(7)
C16 0.0298(9) 0.0342(10) 0.0276(10) 0.0090(8) 0.0056(7) 0.0077(7)
C17 0.0281(9) 0.0268(9) 0.0261(9) 0.0028(7) 0.0004(7) 0.0018(7)
C18 0.0616(14) 0.0302(11) 0.0536(14) -0.0025(9) 0.0202(12) -0.0044(10)
C19 0.0442(11) 0.0471(12) 0.0273(10) 0.0060(8) 0.0031(8) 0.0040(9)
C20 0.0409(11) 0.0377(11) 0.0429(12) 0.0119(9) 0.0038(9) 0.0139(9)

loop_
_atom_type_symbol
_atom_type_description
_atom_type_scat_dispersion_real
_atom_type_scat_dispersion_imag
_atom_type_scat_source
C C 0.0181 0.0091 'International Tables Vol C Tables 4.2.6.8 and 6.1.1.4'
H H 0.0000 0.0000 'International Tables Vol C Tables 4.2.6.8 and 6.1.1.4'
O O 0.0492 0.0322 'International Tables Vol C Tables 4.2.6.8 and 6.1.1.4'

loop_
_geom_angle_atom_site_label_1
_geom_angle_atom_site_label_2
_geom_angle_atom_site_label_3
_geom_angle
C4 O1 C11 110.21(12)
C5 O2 C2 109.21(12)
C3 O3 HO3 109.5
C3 O3B HO3B 109.5
C16 O4 C20 117.05(15)
C15 O5 C19 112.53(14)
C14 O6 C18 112.83(14)
C2 C1 C10 99.75(13)
C2 C1 H1A 111.8
C10 C1 H1A 111.8
C2 C1 H1B 111.8
C10 C1 H1B 111.8
H1A C1 H1B 109.5
O2 C2 C13 110.65(13)
O2 C2 C1 103.59(14)
C13 C2 C1 108.25(14)
O2 C2 H2 111.4
C13 C2 H2 111.4
C1 C2 H2 111.4
O3 C3 O3B 85.5(3)
O3 C3 C4 112.11(16)
O3B C3 C4 110.8(3)
O3 C3 H3A 109.2
O3B C3 H3A 127.5
C4 C3 H3A 109.2
O3 C3 H3B 109.2
O3B C3 H3B 25.9
C4 C3 H3B 109.2
H3A C3 H3B 107.9
O3 C3 H3C 25.6
O3B C3 H3C 109.5
C4 C3 H3C 109.5
H3A C3 H3C 87.2
H3B C3 H3C 130.4
O3 C3 H3D 126.5
O3B C3 H3D 109.5
C4 C3 H3D 109.5
H3A C3 H3D 23.0
H3B C3 H3D 86.7
H3C C3 H3D 108.1
O1 C4 C3 109.56(14)
O1 C4 C5 106.75(13)
C3 C4 C5 114.78(15)
O1 C4 H4 108.5
C3 C4 H4 108.5
C5 C4 H4 108.5
O2 C5 C6 108.69(13)
O2 C5 C4 110.92(13)
C6 C5 C4 113.65(14)
O2 C5 C10 105.05(13)
C6 C5 C10 114.16(14)
C4 C5 C10 104.00(13)
C7 C6 C5 113.64(14)
C7 C6 H6A 108.8
C5 C6 H6A 108.8
C7 C6 H6B 108.8
C5 C6 H6B 108.8
H6A C6 H6B 107.7
C6 C7 C8 110.59(16)
C6 C7 H7A 109.5
C8 C7 H7A 109.5
C6 C7 H7B 109.5
C8 C7 H7B 109.5
H7A C7 H7B 108.1
C9 C8 C7 110.05(15)
C9 C8 H8A 109.7
C7 C8 H8A 109.7
C9 C8 H8B 109.7
C7 C8 H8B 109.7
H8A C8 H8B 108.2
C10 C9 C8 114.28(15)
C10 C9 H9A 108.7
C8 C9 H9A 108.7
C10 C9 H9B 108.7
C8 C9 H9B 108.7
H9A C9 H9B 107.6
O1 C11 C12 110.77(13)
O1 C11 C10 104.45(13)
C12 C11 C10 115.63(14)
O1 C11 H11 108.6
C12 C11 H11 108.6
C10 C11 H11 108.6
C9 C10 C1 116.83(14)
C9 C10 C5 114.61(15)
C1 C10 C5 100.83(14)
C9 C10 C11 110.03(14)
C1 C10 C11 111.82(14)
C5 C10 C11 101.44(13)
C13 C12 C17 120.85(17)
C13 C12 C11 119.07(15)
C17 C12 C11 120.07(16)
C12 C13 C14 118.93(16)
C12 C13 C2 117.49(16)
C14 C13 C2 123.45(16)
O6 C14 C15 119.43(17)
O6 C14 C13 120.03(16)
C15 C14 C13 120.52(16)
O5 C15 C14 119.91(16)
O5 C15 C16 120.22(16)
C14 C15 C16 119.86(17)
O4 C16 C17 125.13(17)
O4 C16 C15 114.97(17)
C17 C16 C15 119.90(16)
C16 C17 C12 119.91(17)
C16 C17 H17 120.0
C12 C17 H17 120.0
O6 C18 H18A 109.5
O6 C18 H18B 109.5
H18A C18 H18B 109.5
O6 C18 H18C 109.5
H18A C18 H18C 109.5
H18B C18 H18C 109.5
O5 C19 H19A 109.5
O5 C19 H19B 109.5
H19A C19 H19B 109.5
O5 C19 H19C 109.5
H19A C19 H19C 109.5
H19B C19 H19C 109.5
O4 C20 H20A 109.5
O4 C20 H20B 109.5
H20A C20 H20B 109.5
O4 C20 H20C 109.5
H20A C20 H20C 109.5
H20B C20 H20C 109.5

loop_
_geom_bond_atom_site_label_1
_geom_bond_atom_site_label_2
_geom_bond_distance
O1 C4 1.4464(19)
O1 C11 1.452(2)
O2 C5 1.449(2)
O2 C2 1.457(2)
O3 C3 1.394(2)
O3 HO3 0.8400
O3B C3 1.396(7)
O3B HO3B 0.8400
O4 C16 1.370(2)
O4 C20 1.423(2)
O5 C15 1.377(2)
O5 C19 1.432(2)
O6 C14 1.379(2)
O6 C18 1.411(2)
C1 C2 1.524(2)
C1 C10 1.530(2)
C1 H1A 0.9900
C1 H1B 0.9900
C2 C13 1.504(2)
C2 H2 1.0000
C3 C4 1.512(2)
C3 H3A 0.9900
C3 H3B 0.9900
C3 H3C 0.9900
C3 H3D 0.9900
C4 C5 1.533(2)
C4 H4 1.0000
C5 C6 1.531(2)
C5 C10 1.543(2)
C6 C7 1.525(3)
C6 H6A 0.9900
C6 H6B 0.9900
C7 C8 1.531(3)
C7 H7A 0.9900
C7 H7B 0.9900
C8 C9 1.522(3)
C8 H8A 0.9900
C8 H8B 0.9900
C9 C10 1.520(2)
C9 H9A 0.9900
C9 H9B 0.9900
C11 C12 1.503(2)
C11 C10 1.550(2)
C11 H11 1.0000
C12 C13 1.391(2)
C12 C17 1.396(2)
C13 C14 1.399(3)
C14 C15 1.392(3)
C15 C16 1.400(3)
C16 C17 1.385(3)
C17 H17 0.9500
C18 H18A 0.9800
C18 H18B 0.9800
C18 H18C 0.9800
C19 H19A 0.9800
C19 H19B 0.9800
C19 H19C 0.9800
C20 H20A 0.9800
C20 H20B 0.9800
C20 H20C 0.9800

loop_
_geom_torsion_atom_site_label_1
_geom_torsion_atom_site_label_2
_geom_torsion_atom_site_label_3
_geom_torsion_atom_site_label_4
_geom_torsion
C5 O2 C2 C13 -92.09(16)
C5 O2 C2 C1 23.71(16)
C10 C1 C2 O2 -42.37(15)
C10 C1 C2 C13 75.12(16)
C11 O1 C4 C3 -120.94(16)
C11 O1 C4 C5 3.91(18)
O3 C3 C4 O1 -65.0(2)
O3B C3 C4 O1 -158.7(3)
O3 C3 C4 C5 174.90(15)
O3B C3 C4 C5 81.3(4)
C2 O2 C5 C6 -117.65(14)
C2 O2 C5 C4 116.70(14)
C2 O2 C5 C10 4.92(16)
O1 C4 C5 O2 -93.50(15)
C3 C4 C5 O2 28.11(19)
O1 C4 C5 C6 143.69(14)
C3 C4 C5 C6 -94.71(19)
O1 C4 C5 C10 18.95(17)
C3 C4 C5 C10 140.56(15)
O2 C5 C6 C7 161.44(14)
C4 C5 C6 C7 -74.53(19)
C10 C5 C6 C7 44.5(2)
C5 C6 C7 C8 -55.2(2)
C6 C7 C8 C9 59.3(2)
C7 C8 C9 C10 -54.7(2)
C4 O1 C11 C12 99.99(15)
C4 O1 C11 C10 -25.14(17)
C8 C9 C10 C1 -73.1(2)
C8 C9 C10 C5 44.5(2)
C8 C9 C10 C11 157.99(15)
C2 C1 C10 C9 169.18(14)
C2 C1 C10 C5 44.30(15)
C2 C1 C10 C11 -62.80(16)
O2 C5 C10 C9 -157.60(14)
C6 C5 C10 C9 -38.6(2)
C4 C5 C10 C9 85.77(17)
O2 C5 C10 C1 -31.23(15)
C6 C5 C10 C1 87.74(17)
C4 C5 C10 C1 -147.85(14)
O2 C5 C10 C11 83.90(15)
C6 C5 C10 C11 -157.13(15)
C4 C5 C10 C11 -32.72(17)
O1 C11 C10 C9 -86.30(16)
C12 C11 C10 C9 151.72(14)
O1 C11 C10 C1 142.14(14)
C12 C11 C10 C1 20.16(19)
O1 C11 C10 C5 35.44(16)
C12 C11 C10 C5 -86.55(16)
O1 C11 C12 C13 -102.14(17)
C10 C11 C12 C13 16.4(2)
O1 C11 C12 C17 76.87(18)
C10 C11 C12 C17 -164.58(14)
C17 C12 C13 C14 0.4(2)
C11 C12 C13 C14 179.37(14)
C17 C12 C13 C2 176.38(15)
C11 C12 C13 C2 -4.6(2)
O2 C2 C13 C12 69.47(19)
C1 C2 C13 C12 -43.4(2)
O2 C2 C13 C14 -114.71(17)
C1 C2 C13 C14 132.42(17)
C18 O6 C14 C15 -81.5(2)
C18 O6 C14 C13 100.0(2)
C12 C13 C14 O6 179.31(14)
C2 C13 C14 O6 3.6(2)
C12 C13 C14 C15 0.8(2)
C2 C13 C14 C15 -174.98(15)
C19 O5 C15 C14 -98.55(19)
C19 O5 C15 C16 82.7(2)
O6 C14 C15 O5 0.9(2)
C13 C14 C15 O5 179.41(14)
O6 C14 C15 C16 179.61(15)
C13 C14 C15 C16 -1.8(3)
C20 O4 C16 C17 -4.9(2)
C20 O4 C16 C15 174.77(15)
O5 C15 C16 O4 0.8(2)
C14 C15 C16 O4 -177.90(14)
O5 C15 C16 C17 -179.49(14)
C14 C15 C16 C17 1.8(3)
O4 C16 C17 C12 179.00(15)
C15 C16 C17 C12 -0.6(3)
C13 C12 C17 C16 -0.4(3)
C11 C12 C17 C16 -179.43(14)
